data_4110574
loop_
_publ_author_name
'Brandi L. Schottel'
'Helen T. Chifotides'
'Mikhail Shatruk'
'Abdellatif Chouai'
'Lisa M. P\'erez'
'John Bacsa'
'Kim R. Dunbar'

_publ_contact_author_address
; 
Department of Chemistry
Texas A&M University
PO Box 30012 
College Station 
Texas 77842-3012 
USA
;
_publ_contact_author_email bschottel@mail.chem.tamu.edu
_publ_contact_author_fax (979)8457177
_publ_contact_author_name 'Schottel, Brandi'
_publ_contact_author_phone (979)8621485
_publ_section_title
;
 Anion-\p Interactions as Controlling Elements in Self-Assembly Reactions
 of Ag(I) Complexes with \p-Acidic Aromatic Rings
;
_journal_name_full 'Journal of the American Chemical Society'
_journal_page_first 5895
_journal_page_last 5912
_journal_paper_doi 10.1021/ja0606273
_journal_volume 128
_journal_year 2006
_chemical_formula_sum 'C40 H30 Ag2 F12 N20 Sb2'
_chemical_formula_weight 1478.08
_chemical_name_common '[Ag2(bptz)3][SbF6]2 . 2CH3CN'
_space_group_IT_number 60
_symmetry_cell_setting orthorhombic
_symmetry_space_group_name_Hall '-P 2n 2ab'
_symmetry_space_group_name_H-M 'P b c n'
_atom_sites_solution_hydrogens geom
_atom_sites_solution_primary direct
_atom_sites_solution_secondary difmap
_audit_creation_method SHELXL-97
_cell_angle_alpha 90.00
_cell_angle_beta 90.00
_cell_angle_gamma 90.00
_cell_formula_units_Z 4
_cell_length_a 25.673(9)
_cell_length_b 8.201(3)
_cell_length_c 23.108(10)
_cell_measurement_reflns_used 1698
_cell_measurement_temperature 110(2)
_cell_measurement_theta_max 24.69
_cell_measurement_theta_min 2.37
_cell_volume 4865(3)
_computing_cell_refinement 'SMART V5.625 (Bruker, 2000)'
_computing_data_collection 'SMART V5.625 (Bruker, 2000)'
_computing_data_reduction 'SAINT V6.32 (Bruker, 2001)'
_computing_molecular_graphics 'X-Seed (Barbour, 2001)'
_computing_structure_refinement 'SHELXL-97 (Sheldrick, 1997)'
_computing_structure_solution 'SHELXS-97 (Sheldrick, 1997)'
_diffrn_ambient_temperature 110(2)
_diffrn_measured_fraction_theta_full 0.927
_diffrn_measured_fraction_theta_max 0.927
_diffrn_measurement_device_type 'SMART APEX CCD area-detector'
_diffrn_measurement_method 'profile data from \w scans'
_diffrn_radiation_monochromator graphite
_diffrn_radiation_source 'fine-focus sealed tube'
_diffrn_radiation_type MoK\a
_diffrn_radiation_wavelength 0.71073
_diffrn_reflns_av_R_equivalents 0.1601
_diffrn_reflns_av_sigmaI/netI 0.2099
_diffrn_reflns_limit_h_max 13
_diffrn_reflns_limit_h_min -27
_diffrn_reflns_limit_k_max 10
_diffrn_reflns_limit_k_min -5
_diffrn_reflns_limit_l_max 27
_diffrn_reflns_limit_l_min -28
_diffrn_reflns_number 12037
_diffrn_reflns_theta_full 26.37
_diffrn_reflns_theta_max 26.37
_diffrn_reflns_theta_min 2.61
_exptl_absorpt_coefficient_mu 1.994
_exptl_absorpt_correction_T_max 0.8730
_exptl_absorpt_correction_T_min 0.5421
_exptl_absorpt_correction_type multi-scan
_exptl_absorpt_process_details 'SADABS V2.03  (Bruker, 2003)'
_exptl_crystal_colour purple
_exptl_crystal_density_diffrn 2.018
_exptl_crystal_description needle
_exptl_crystal_F_000 2856
_exptl_crystal_size_max 0.35
_exptl_crystal_size_mid 0.18
_exptl_crystal_size_min 0.07
_refine_diff_density_max 1.401
_refine_diff_density_min -0.779
_refine_diff_density_rms 0.202
_refine_ls_extinction_method none
_refine_ls_goodness_of_fit_ref 1.019
_refine_ls_hydrogen_treatment mixed
_refine_ls_matrix_type full
_refine_ls_number_parameters 332
_refine_ls_number_reflns 4617
_refine_ls_number_restraints 24
_refine_ls_restrained_S_all 1.062
_refine_ls_R_factor_all 0.2145
_refine_ls_R_factor_gt 0.0996
_refine_ls_shift/su_max 0.006
_refine_ls_shift/su_mean 0.000
_refine_ls_structure_factor_coef Fsqd
_refine_ls_weighting_details 'calc w=1/[\s^2^(Fo^2^)+(0.0743P)^2^+0.0000P] where P=(Fo^2^+2Fc^2^)/3'
_refine_ls_weighting_scheme calc
_refine_ls_wR_factor_gt 0.1839
_refine_ls_wR_factor_ref 0.2281
_reflns_number_gt 2135
_reflns_number_total 4617
_reflns_threshold_expression >2sigma(I)
_cod_data_source_file ja0606273si20060203_043726.cif
_cod_data_source_block c:\structures\bs008\work\bs0081m
_cod_database_code 4110574

loop_
_symmetry_equiv_pos_as_xyz
'x, y, z'
'-x+1/2, -y+1/2, z+1/2'
'x+1/2, -y+1/2, -z'
'-x, y, -z+1/2'
'-x, -y, -z'
'x-1/2, y-1/2, -z-1/2'
'-x-1/2, y-1/2, z'
'x, -y, z-1/2'

loop_
_atom_site_label
_atom_site_type_symbol
_atom_site_fract_x
_atom_site_fract_y
_atom_site_fract_z
_atom_site_U_iso_or_equiv
_atom_site_adp_type
_atom_site_occupancy
_atom_site_symmetry_multiplicity
_atom_site_calc_flag
_atom_site_refinement_flags
_atom_site_disorder_assembly
_atom_site_disorder_group
Sb1 Sb 0.36935(3) 0.57470(9) 0.14654(4) 0.0416(2) Uani 1 1 d . . .
Ag1 Ag 0.44470(4) 0.90273(10) 0.32045(4) 0.0381(3) Uani 1 1 d . . .
F1 F 0.3125(3) 0.4425(9) 0.1592(4) 0.085(3) Uani 1 1 d . . .
F2 F 0.3267(3) 0.7401(9) 0.1200(5) 0.119(4) Uani 1 1 d . . .
F3 F 0.4262(3) 0.7119(8) 0.1347(3) 0.051(2) Uani 1 1 d . . .
F4 F 0.4146(3) 0.4146(8) 0.1733(3) 0.068(2) Uani 1 1 d . . .
F5 F 0.3650(3) 0.6570(9) 0.2239(3) 0.075(3) Uani 1 1 d . . .
F6 F 0.3754(3) 0.4915(8) 0.0719(3) 0.068(2) Uani 1 1 d . . .
N1 N 0.4603(4) 1.0506(10) 0.4110(4) 0.039(3) Uani 1 1 d . . .
N2 N 0.5323(4) 1.0326(9) 0.3206(4) 0.033(3) Uani 1 1 d . . .
N3 N 0.5976(4) 1.1011(10) 0.3897(4) 0.052(3) Uani 1 1 d . . .
N4 N 0.4235(4) 0.6420(10) 0.3704(4) 0.045(3) Uani 1 1 d . . .
N5 N 0.4818(4) 0.6555(9) 0.2715(4) 0.041(3) Uani 1 1 d . . .
N6 N 0.4825(4) 0.3650(9) 0.2713(4) 0.061(4) Uani 1 1 d . . .
N7 N 0.3556(4) 0.9743(11) 0.3005(4) 0.052(3) Uani 1 1 d . . .
N8 N 0.4308(4) 1.0147(10) 0.2190(4) 0.035(3) Uani 1 1 d . . .
N9 N 0.3648(4) 1.0836(10) 0.1502(4) 0.046(3) Uani 1 1 d . . .
N2S N 0.1976(4) 1.5758(6) 0.0008(9) 0.162(7) Uiso 0.545(14) 1 d PD A -2
C1 C 0.4249(5) 1.0802(13) 0.4502(5) 0.045(3) Uani 1 1 d . . .
H1 H 0.3919 1.0289 0.4464 0.054 Uiso 1 1 calc R . .
C2 C 0.4329(5) 1.1830(15) 0.4973(5) 0.050(4) Uani 1 1 d . . .
H2 H 0.4061 1.1988 0.5250 0.060 Uiso 1 1 calc R . .
C3 C 0.4793(5) 1.2605(13) 0.5035(5) 0.052(4) Uani 1 1 d . . .
H3 H 0.4852 1.3317 0.5352 0.063 Uiso 1 1 calc R . .
C4 C 0.5179(5) 1.2335(12) 0.4625(5) 0.047(4) Uani 1 1 d . . .
H4 H 0.5508 1.2864 0.4653 0.056 Uiso 1 1 calc R . .
C5 C 0.5068(5) 1.1233(12) 0.4158(4) 0.033(3) Uani 1 1 d . . .
C6 C 0.5478(4) 1.0864(11) 0.3733(5) 0.033(3) Uani 1 1 d . . .
C7 C 0.3906(4) 0.6358(13) 0.4143(6) 0.044(4) Uani 1 1 d . . .
H7 H 0.3898 0.7280 0.4392 0.053 Uiso 1 1 calc R . .
C8 C 0.3582(5) 0.5121(16) 0.4274(6) 0.065(5) Uani 1 1 d . . .
H8 H 0.3346 0.5160 0.4591 0.078 Uiso 1 1 calc R . .
C9 C 0.3623(6) 0.3737(15) 0.3895(6) 0.071(5) Uani 1 1 d . . .
H9 H 0.3402 0.2822 0.3953 0.085 Uiso 1 1 calc R . .
C10 C 0.3962(5) 0.3720(14) 0.3469(6) 0.061(4) Uani 1 1 d . . .
H10 H 0.3992 0.2795 0.3223 0.073 Uiso 1 1 calc R . .
C11 C 0.4282(5) 0.5096(13) 0.3382(5) 0.048(3) Uani 1 1 d U . .
C12 C 0.4661(5) 0.5115(13) 0.2923(6) 0.048(3) Uani 1 1 d U . .
C13 C 0.3190(5) 0.9640(16) 0.3411(5) 0.061(3) Uani 1 1 d U . .
H13 H 0.3289 0.9222 0.3778 0.073 Uiso 1 1 calc R . .
C14 C 0.2672(6) 1.0101(17) 0.3337(5) 0.065(3) Uani 1 1 d U . .
H14 H 0.2430 1.0034 0.3647 0.078 Uiso 1 1 calc R . .
C15 C 0.2521(2) 1.0656(9) 0.2799(3) 0.068(5) Uani 1 1 d . . .
H15 H 0.2165 1.0882 0.2721 0.082 Uiso 1 1 calc R . .
C1S C 0.2800(2) 1.1525(9) 0.0554(3) 0.162(7) Uiso 0.455(14) 1 d PRD A -1
H1S1 H 0.2650 1.0435 0.0604 0.243 Uiso 0.455(14) 1 calc PR A -1
H1S2 H 0.2825 1.2066 0.0931 0.243 Uiso 0.455(14) 1 calc PR A -1
H1S3 H 0.3149 1.1429 0.0384 0.243 Uiso 0.455(14) 1 calc PR A -1
N1S N 0.2171(2) 1.3341(9) -0.0132(3) 0.162(7) Uiso 0.455(14) 1 d PRD A -1
C16 C 0.2898(5) 1.0882(14) 0.2372(6) 0.056(4) Uani 1 1 d . . .
H16 H 0.2813 1.1383 0.2013 0.067 Uiso 1 1 calc R . .
C17 C 0.3403(5) 1.0348(12) 0.2488(5) 0.038(3) Uani 1 1 d U . .
C18 C 0.3812(4) 1.0433(11) 0.2043(5) 0.031(3) Uani 1 1 d U . .
C2S C 0.2460(5) 1.251(2) 0.0161(8) 0.162(7) Uiso 0.455(14) 1 d PD A -1
C3S C 0.2385(4) 1.2924(8) -0.0263(10) 0.162(7) Uiso 0.54 1 d PD A -2
H3S1 H 0.2619 1.3149 -0.0588 0.243 Uiso 0.545(14) 1 calc PR A -2
H3S2 H 0.2126 1.2109 -0.0380 0.243 Uiso 0.545(14) 1 calc PR A -2
H3S3 H 0.2587 1.2506 0.0065 0.243 Uiso 0.545(14) 1 calc PR A -2
C4S C 0.2120(6) 1.4424(10) -0.0093(13) 0.162(7) Uiso 0.54 1 d PD A -2

loop_
_atom_site_aniso_label
_atom_site_aniso_U_11
_atom_site_aniso_U_22
_atom_site_aniso_U_33
_atom_site_aniso_U_23
_atom_site_aniso_U_13
_atom_site_aniso_U_12
Sb1 0.0454(5) 0.0286(4) 0.0509(5) -0.0043(4) 0.0013(5) -0.0050(4)
Ag1 0.0425(6) 0.0278(4) 0.0439(5) -0.0023(4) -0.0020(5) -0.0015(5)
F1 0.071(6) 0.081(5) 0.104(6) -0.041(5) 0.023(5) -0.036(4)
F2 0.095(6) 0.044(5) 0.217(10) -0.024(6) -0.085(7) 0.019(5)
F3 0.053(5) 0.056(4) 0.044(4) 0.001(3) 0.007(4) -0.019(4)
F4 0.083(5) 0.042(4) 0.080(5) -0.003(4) -0.041(4) 0.010(4)
F5 0.089(6) 0.058(4) 0.079(5) -0.031(4) 0.030(5) -0.025(4)
F6 0.097(6) 0.061(4) 0.044(4) -0.010(3) -0.010(4) -0.021(5)
N1 0.044(7) 0.027(5) 0.047(6) 0.000(4) -0.002(5) 0.004(5)
N2 0.048(6) 0.020(4) 0.032(5) 0.005(4) -0.014(5) 0.008(4)
N3 0.071(8) 0.026(5) 0.060(6) 0.008(5) -0.029(6) -0.014(5)
N4 0.055(7) 0.022(5) 0.058(7) 0.003(4) -0.008(6) -0.009(5)
N5 0.065(8) 0.015(4) 0.043(6) 0.008(4) -0.020(5) 0.004(5)
N6 0.092(10) 0.011(4) 0.080(9) 0.000(4) -0.037(7) 0.004(5)
N7 0.061(8) 0.041(6) 0.053(6) -0.005(5) 0.008(6) 0.004(6)
N8 0.038(6) 0.030(5) 0.036(5) -0.005(4) -0.012(5) -0.006(5)
N9 0.054(7) 0.025(4) 0.057(6) -0.008(5) -0.012(6) 0.014(5)
C1 0.045(8) 0.039(6) 0.050(7) 0.007(6) -0.017(7) -0.012(6)
C2 0.063(9) 0.061(8) 0.027(6) -0.003(6) -0.018(7) 0.005(7)
C3 0.087(10) 0.033(6) 0.037(7) -0.011(5) -0.025(7) 0.019(7)
C4 0.084(10) 0.030(6) 0.027(6) -0.003(5) -0.005(7) -0.003(7)
C5 0.038(8) 0.026(6) 0.036(6) 0.017(5) 0.000(6) -0.002(5)
C6 0.026(7) 0.016(5) 0.058(7) 0.011(5) -0.010(6) -0.001(5)
C7 0.034(8) 0.022(6) 0.077(9) 0.007(6) -0.023(7) -0.006(6)
C8 0.060(10) 0.071(9) 0.064(9) 0.024(7) -0.007(8) -0.012(8)
C9 0.091(11) 0.045(8) 0.076(10) 0.019(7) -0.030(9) -0.023(8)
C10 0.078(10) 0.031(6) 0.073(9) 0.019(6) -0.038(8) -0.016(7)
C11 0.068(6) 0.019(4) 0.059(6) 0.014(4) -0.024(5) -0.009(5)
C12 0.068(7) 0.014(4) 0.063(6) 0.006(5) -0.028(5) -0.014(5)
C13 0.059(6) 0.081(6) 0.043(5) -0.018(5) -0.028(5) -0.004(6)
C14 0.062(7) 0.083(7) 0.050(6) -0.025(6) -0.016(6) -0.009(6)
C15 0.026(8) 0.108(11) 0.071(9) -0.033(9) -0.011(7) 0.016(8)
C16 0.063(10) 0.043(7) 0.063(8) -0.013(7) -0.017(8) 0.005(8)
C17 0.033(6) 0.033(5) 0.048(5) -0.016(5) -0.005(5) -0.005(5)
C18 0.031(6) 0.020(4) 0.042(5) -0.018(4) -0.004(5) 0.003(4)

loop_
_atom_type_symbol
_atom_type_description
_atom_type_scat_dispersion_real
_atom_type_scat_dispersion_imag
_atom_type_scat_source
C C 0.0033 0.0016 'International Tables Vol C Tables 4.2.6.8 and 6.1.1.4'
H H 0.0000 0.0000 'International Tables Vol C Tables 4.2.6.8 and 6.1.1.4'
N N 0.0061 0.0033 'International Tables Vol C Tables 4.2.6.8 and 6.1.1.4'
F F 0.0171 0.0103 'International Tables Vol C Tables 4.2.6.8 and 6.1.1.4'
Ag Ag -0.8971 1.1015 'International Tables Vol C Tables 4.2.6.8 and 6.1.1.4'
Sb Sb -0.5866 1.5461 'International Tables Vol C Tables 4.2.6.8 and 6.1.1.4'

loop_
_geom_angle_atom_site_label_1
_geom_angle_atom_site_label_2
_geom_angle_atom_site_label_3
_geom_angle
_geom_angle_site_symmetry_1
_geom_angle_site_symmetry_3
F1 Sb1 F2 90.9(4) . .
F1 Sb1 F4 91.5(3) . .
F2 Sb1 F4 177.6(3) . .
F1 Sb1 F6 89.9(3) . .
F2 Sb1 F6 90.6(4) . .
F4 Sb1 F6 89.8(3) . .
F1 Sb1 F3 178.8(3) . .
F2 Sb1 F3 88.4(3) . .
F4 Sb1 F3 89.2(3) . .
F6 Sb1 F3 91.1(3) . .
F1 Sb1 F5 90.7(3) . .
F2 Sb1 F5 91.0(4) . .
F4 Sb1 F5 88.6(3) . .
F6 Sb1 F5 178.3(4) . .
F3 Sb1 F5 88.3(3) . .
N7 Ag1 N1 101.5(3) . .
N7 Ag1 N2 139.0(3) . .
N1 Ag1 N2 68.9(3) . .
N7 Ag1 N4 95.2(3) . .
N1 Ag1 N4 93.7(3) . .
N2 Ag1 N4 124.4(3) . .
N7 Ag1 N5 118.1(3) . .
N1 Ag1 N5 136.3(3) . .
N2 Ag1 N5 90.2(3) . .
N4 Ag1 N5 66.3(3) . .
N7 Ag1 N8 66.5(3) . .
N1 Ag1 N8 129.1(3) . .
N2 Ag1 N8 88.5(3) . .
N4 Ag1 N8 135.0(3) . .
N5 Ag1 N8 86.0(3) . .
C1 N1 C5 118.7(10) . .
C1 N1 Ag1 124.8(8) . .
C5 N1 Ag1 115.9(7) . .
N8 N2 C6 116.4(9) 4_655 .
N8 N2 Ag1 126.8(6) 4_655 .
C6 N2 Ag1 114.0(7) . .
C6 N3 N9 118.9(10) . 4_655
C7 N4 C11 117.4(10) . .
C7 N4 Ag1 121.9(7) . .
C11 N4 Ag1 115.1(7) . .
C12 N5 N5 117.9(7) . 4_655
C12 N5 Ag1 115.9(7) . .
N5 N5 Ag1 126.0(2) 4_655 .
N6 N6 C12 118.1(7) 4_655 .
C13 N7 C17 116.1(11) . .
C13 N7 Ag1 121.4(8) . .
C17 N7 Ag1 122.5(8) . .
N2 N8 C18 119.0(9) 4_655 .
N2 N8 Ag1 125.1(7) 4_655 .
C18 N8 Ag1 115.6(7) . .
N3 N9 C18 115.8(10) 4_655 .
N1 C1 C2 123.5(12) . .
C3 C2 C1 119.7(12) . .
C2 C3 C4 118.7(11) . .
C3 C4 C5 118.1(12) . .
N1 C5 C4 121.3(11) . .
N1 C5 C6 119.4(9) . .
C4 C5 C6 119.3(10) . .
N3 C6 N2 124.4(10) . .
N3 C6 C5 118.4(10) . .
N2 C6 C5 117.1(10) . .
N4 C7 C8 126.7(12) . .
C7 C8 C9 114.3(13) . .
C10 C9 C8 120.9(12) . .
C9 C10 C11 118.9(12) . .
N4 C11 C10 121.6(12) . .
N4 C11 C12 117.9(10) . .
C10 C11 C12 120.4(11) . .
N5 C12 N6 123.9(11) . .
N5 C12 C11 118.6(10) . .
N6 C12 C11 117.5(10) . .
N7 C13 C14 124.7(12) . .
C15 C14 C13 118.0(12) . .
C14 C15 C16 119.1(9) . .
C17 C16 C15 117.8(11) . .
N7 C17 C16 123.9(11) . .
N7 C17 C18 115.3(10) . .
C16 C17 C18 120.9(11) . .
N8 C18 N9 124.7(10) . .
N8 C18 C17 119.5(10) . .
N9 C18 C17 115.8(10) . .
N1S C2S C1S 176.6(19) . .
N2S C4S C3S 169.1(15) . .

loop_
_geom_bond_atom_site_label_1
_geom_bond_atom_site_label_2
_geom_bond_distance
_geom_bond_site_symmetry_2
Sb1 F1 1.841(8) .
Sb1 F2 1.848(8) .
Sb1 F4 1.859(7) .
Sb1 F6 1.861(7) .
Sb1 F3 1.863(6) .
Sb1 F5 1.914(7) .
Ag1 N7 2.405(11) .
Ag1 N1 2.451(9) .
Ag1 N2 2.487(9) .
Ag1 N4 2.491(9) .
Ag1 N5 2.509(8) .
Ag1 N8 2.543(9) .
N1 C1 1.307(15) .
N1 C5 1.339(14) .
N2 N8 1.326(12) 4_655
N2 C6 1.355(13) .
N3 C6 1.338(14) .
N3 N9 1.341(14) 4_655
N4 C7 1.320(15) .
N4 C11 1.322(14) .
N5 C12 1.338(13) .
N5 N5 1.364(18) 4_655
N6 N6 1.34(2) 4_655
N6 C12 1.362(14) .
N7 C13 1.332(16) .
N7 C17 1.351(15) .
N8 N2 1.326(12) 4_655
N8 C18 1.339(14) .
N9 N3 1.341(14) 4_655
N9 C18 1.359(14) .
N2S C4S 1.178(4) .
C1 C2 1.392(16) .
C2 C3 1.357(17) .
C3 C4 1.389(17) .
C4 C5 1.437(14) .
C5 C6 1.472(15) .
C7 C8 1.347(16) .
C8 C9 1.438(18) .
C9 C10 1.315(19) .
C10 C11 1.410(16) .
C11 C12 1.440(17) .
C13 C14 1.393(19) .
C14 C15 1.378(15) .
C15 C16 1.395(15) .
C1S C2S 1.495(4) .
N1S C2S 1.216(4) .
C16 C17 1.395(16) .
C17 C18 1.472(16) .
C3S C4S 1.459(5) .
